data_7116193
loop_
_publ_author_name
'Hinz, Alexander'
'Schulz, Axel'
'Villinger, Alexander'

_publ_section_title
;
 P-P \s-bond activation by gold(I) coordination.
;
_journal_issue 7
_journal_name_full 'Chemical communications (Cambridge, England)'
_journal_page_first 1363
_journal_page_last 1366
_journal_paper_doi 10.1039/c4cc09164g
_journal_volume 51
_journal_year 2014
_chemical_formula_moiety 'C53 H59 Au Cl N2 P3, 2.5 (C6 H6)'
_chemical_formula_sum 'C68 H74 Au Cl N2 P3'
_chemical_formula_weight 1244.61
_chemical_name_systematic
;
 ?
;
_space_group_crystal_system triclinic
_space_group_IT_number 2
_space_group_name_Hall '-P 1'
_space_group_name_H-M_alt 'P -1'
_symmetry_space_group_name_Hall '-P 1'
_symmetry_space_group_name_H-M 'P -1'
_atom_sites_solution_hydrogens geom
_audit_creation_method SHELXL-2013
_audit_update_record
;
2014-10-26 deposited with the CCDC.
2014-11-26 downloaded from the CCDC.
;
_cell_angle_alpha 97.632(3)
_cell_angle_beta 90.569(3)
_cell_angle_gamma 114.933(3)
_cell_formula_units_Z 2
_cell_length_a 11.4133(11)
_cell_length_b 11.8735(13)
_cell_length_c 24.862(3)
_cell_measurement_reflns_used 9878
_cell_measurement_temperature 173(2)
_cell_measurement_theta_max 24.09
_cell_measurement_theta_min 2.56
_cell_volume 3020.0(6)
_computing_cell_refinement 'Bruker Apex V7.51A'
_computing_data_collection 'Bruker Apex V7.51A'
_computing_data_reduction 'Bruker SAINT'
_computing_molecular_graphics 'ORTEP-3v2.01 (Farrugia, 1997)'
_computing_publication_material SHELXL-2013
_computing_structure_refinement 'SHELXL-2013 (Sheldrick, 2013)'
_computing_structure_solution 'SHELXS-2013 (Sheldrick, 2013)'
_diffrn_ambient_temperature 173(2)
_diffrn_measured_fraction_theta_full 0.998
_diffrn_measured_fraction_theta_max 0.999
_diffrn_measurement_device_type 'Bruker Apex Kappa II-CCD-diffractometer'
_diffrn_measurement_method 'phi and omega scans'
_diffrn_radiation_monochromator graphite
_diffrn_radiation_source 'sealed tube'
_diffrn_radiation_type MoK\a
_diffrn_radiation_wavelength 0.71073
_diffrn_reflns_av_R_equivalents 0.0650
_diffrn_reflns_av_unetI/netI 0.0670
_diffrn_reflns_Laue_measured_fraction_full 0.998
_diffrn_reflns_Laue_measured_fraction_max 0.999
_diffrn_reflns_limit_h_max 16
_diffrn_reflns_limit_h_min -16
_diffrn_reflns_limit_k_max 16
_diffrn_reflns_limit_k_min -16
_diffrn_reflns_limit_l_max 34
_diffrn_reflns_limit_l_min -34
_diffrn_reflns_number 88244
_diffrn_reflns_point_group_measured_fraction_full 0.998
_diffrn_reflns_point_group_measured_fraction_max 0.999
_diffrn_reflns_theta_full 25.242
_diffrn_reflns_theta_max 29.999
_diffrn_reflns_theta_min 0.829
_exptl_absorpt_coefficient_mu 2.601
_exptl_absorpt_correction_T_max 0.7463
_exptl_absorpt_correction_T_min 0.6377
_exptl_absorpt_correction_type multi-scan
_exptl_absorpt_process_details '(SADABS; Sheldrick, 2004)'
_exptl_crystal_colour yellow
_exptl_crystal_density_diffrn 1.369
_exptl_crystal_description block
_exptl_crystal_F_000 1274
_exptl_crystal_size_max 0.130
_exptl_crystal_size_mid 0.100
_exptl_crystal_size_min 0.060
_refine_diff_density_max 1.148
_refine_diff_density_min -0.634
_refine_diff_density_rms 0.110
_refine_ls_extinction_method none
_refine_ls_goodness_of_fit_ref 1.016
_refine_ls_hydrogen_treatment constr
_refine_ls_matrix_type full
_refine_ls_number_parameters 686
_refine_ls_number_reflns 17595
_refine_ls_number_restraints 1
_refine_ls_restrained_S_all 1.016
_refine_ls_R_factor_all 0.0632
_refine_ls_R_factor_gt 0.0394
_refine_ls_shift/su_max 0.001
_refine_ls_shift/su_mean 0.000
_refine_ls_structure_factor_coef Fsqd
_refine_ls_weighting_details 'w=1/[\s^2^(Fo^2^)+(0.0346P)^2^+0.5790P] where P=(Fo^2^+2Fc^2^)/3'
_refine_ls_weighting_scheme calc
_refine_ls_wR_factor_gt 0.0734
_refine_ls_wR_factor_ref 0.0806
_reflns_Friedel_coverage 0.000
_reflns_number_gt 13734
_reflns_number_total 17595
_reflns_threshold_expression 'I > 2\s(I)'
_cod_data_source_file c4cc09164g2.cif
_cod_data_source_block AH169C
_cod_original_cell_volume 3020.0(5)
_cod_database_code 7116193
_shelx_space_group_comment
;
The symmetry employed for this shelxl refinement is uniquely defined
by the following loop, which should always be used as a source of
symmetry information in preference to the above space-group names.
They are only intended as comments.
;
_shelx_estimated_absorpt_t_min 0.729
_shelx_estimated_absorpt_t_max 0.860
_shelxl_version_number 2013-4

loop_
_space_group_symop_operation_xyz
'x, y, z'
'-x, -y, -z'

loop_
_atom_site_label
_atom_site_type_symbol
_atom_site_fract_x
_atom_site_fract_y
_atom_site_fract_z
_atom_site_U_iso_or_equiv
_atom_site_adp_type
_atom_site_occupancy
_atom_site_site_symmetry_order
_atom_site_calc_flag
_atom_site_refinement_flags_posn
_atom_site_refinement_flags_adp
_atom_site_refinement_flags_occupancy
_atom_site_disorder_assembly
_atom_site_disorder_group
Au1 Au 0.00502(2) 0.47908(2) 0.25628(2) 0.02423(4) Uani 1 1 d . . . . .
Cl1 Cl -0.21415(8) 0.34300(8) 0.26326(4) 0.0443(2) Uani 1 1 d . . . . .
P1 P 0.21254(7) 0.61971(7) 0.23674(3) 0.02180(15) Uani 1 1 d . . . . .
P2 P 0.04922(7) 0.68894(7) 0.29203(3) 0.02059(15) Uani 1 1 d . . . . .
P3 P 0.28443(7) 0.70188(7) 0.35881(3) 0.02386(16) Uani 1 1 d . . . . .
N1 N 0.3114(2) 0.6492(2) 0.29541(10) 0.0220(5) Uani 1 1 d . . . . .
N2 N 0.1739(2) 0.7456(2) 0.25026(9) 0.0210(5) Uani 1 1 d . . . . .
C1 C 0.4190(3) 0.6128(3) 0.29422(12) 0.0250(6) Uani 1 1 d . . . . .
C2 C 0.5421(3) 0.6981(3) 0.31710(14) 0.0315(7) Uani 1 1 d . . . . .
C3 C 0.6397(3) 0.6563(3) 0.31770(17) 0.0452(9) Uani 1 1 d . . . . .
H3 H 0.7240 0.7136 0.3328 0.054 Uiso 1 1 calc R U . . .
C4 C 0.6179(4) 0.5362(4) 0.29732(19) 0.0538(11) Uani 1 1 d . . . . .
H4 H 0.6857 0.5099 0.2989 0.065 Uiso 1 1 calc R U . . .
C5 C 0.4959(3) 0.4529(3) 0.27436(16) 0.0439(9) Uani 1 1 d . . . . .
H5 H 0.4805 0.3694 0.2597 0.053 Uiso 1 1 calc R U . . .
C6 C 0.3961(3) 0.4899(3) 0.27254(14) 0.0302(7) Uani 1 1 d . . . . .
C7 C 0.5828(3) 0.8333(3) 0.33886(13) 0.0274(7) Uani 1 1 d . . . . .
C8 C 0.6070(3) 0.9206(3) 0.30284(13) 0.0286(7) Uani 1 1 d . . . . .
C9 C 0.6641(3) 1.0485(3) 0.32303(15) 0.0342(7) Uani 1 1 d . . . . .
H9 H 0.6835 1.1076 0.2984 0.041 Uiso 1 1 calc R U . . .
C10 C 0.6930(3) 1.0911(3) 0.37775(15) 0.0371(8) Uani 1 1 d . . . . .
C11 C 0.6665(3) 1.0032(3) 0.41296(15) 0.0375(8) Uani 1 1 d . . . . .
H11 H 0.6851 1.0316 0.4510 0.045 Uiso 1 1 calc R U . . .
C12 C 0.6139(3) 0.8759(3) 0.39442(14) 0.0337(7) Uani 1 1 d . . . . .
C13 C 0.5731(3) 0.8786(3) 0.24255(14) 0.0404(8) Uani 1 1 d . . . . .
H13A H 0.6188 0.9497 0.2231 0.061 Uiso 1 1 calc R U . . .
H13B H 0.4795 0.8478 0.2350 0.061 Uiso 1 1 calc R U . . .
H13C H 0.5991 0.8111 0.2304 0.061 Uiso 1 1 calc R U . . .
C14 C 0.7515(4) 1.2297(4) 0.39870(19) 0.0616(12) Uani 1 1 d . . . . .
H14A H 0.8444 1.2595 0.4080 0.092 Uiso 1 1 calc R U . . .
H14B H 0.7094 1.2452 0.4312 0.092 Uiso 1 1 calc R U . . .
H14C H 0.7388 1.2748 0.3706 0.092 Uiso 1 1 calc R U . . .
C15 C 0.5931(4) 0.7875(4) 0.43512(15) 0.0489(10) Uani 1 1 d . . . . .
H15A H 0.5113 0.7127 0.4250 0.073 Uiso 1 1 calc R U . . .
H15B H 0.5897 0.8295 0.4714 0.073 Uiso 1 1 calc R U . . .
H15C H 0.6648 0.7626 0.4355 0.073 Uiso 1 1 calc R U . . .
C16 C 0.2673(3) 0.3985(3) 0.24532(13) 0.0281(7) Uani 1 1 d . . . . .
C17 C 0.1630(3) 0.3383(3) 0.27564(13) 0.0282(7) Uani 1 1 d . . . . .
C18 C 0.0418(3) 0.2624(3) 0.24856(14) 0.0328(7) Uani 1 1 d . . . . .
H18 H -0.0302 0.2237 0.2692 0.039 Uiso 1 1 calc R U . . .
C19 C 0.0239(3) 0.2420(3) 0.19163(15) 0.0389(8) Uani 1 1 d . . . . .
C20 C 0.1311(4) 0.2968(3) 0.16284(14) 0.0382(8) Uani 1 1 d . . . . .
H20 H 0.1215 0.2808 0.1242 0.046 Uiso 1 1 calc R U . . .
C21 C 0.2519(3) 0.3741(3) 0.18842(14) 0.0331(7) Uani 1 1 d . . . . .
C22 C 0.1784(3) 0.3530(3) 0.33651(14) 0.0367(8) Uani 1 1 d . . . . .
H22A H 0.2221 0.3028 0.3470 0.055 Uiso 1 1 calc R U . . .
H22B H 0.0928 0.3241 0.3511 0.055 Uiso 1 1 calc R U . . .
H22C H 0.2303 0.4416 0.3512 0.055 Uiso 1 1 calc R U . . .
C23 C -0.1023(4) 0.1620(3) 0.16246(16) 0.0517(10) Uani 1 1 d . . . . .
H23A H -0.1085 0.1929 0.1284 0.078 Uiso 1 1 calc R U . . .
H23B H -0.1713 0.1642 0.1851 0.078 Uiso 1 1 calc R U . . .
H23C H -0.1115 0.0755 0.1544 0.078 Uiso 1 1 calc R U . . .
C24 C 0.3645(4) 0.4328(4) 0.15385(16) 0.0471(9) Uani 1 1 d . . . . .
H24A H 0.3338 0.4082 0.1153 0.071 Uiso 1 1 calc R U . . .
H24B H 0.4310 0.4038 0.1609 0.071 Uiso 1 1 calc R U . . .
H24C H 0.4014 0.5246 0.1630 0.071 Uiso 1 1 calc R U . . .
C25 C 0.1845(3) 0.8354(3) 0.21557(12) 0.0214(6) Uani 1 1 d . . . . .
C26 C 0.1890(3) 0.8079(3) 0.15888(13) 0.0282(7) Uani 1 1 d . . . . .
C27 C 0.2120(4) 0.9033(3) 0.12749(14) 0.0415(9) Uani 1 1 d . . . . .
H27 H 0.2181 0.8865 0.0894 0.050 Uiso 1 1 calc R U . . .
C28 C 0.2262(4) 1.0208(3) 0.15022(14) 0.0433(9) Uani 1 1 d . . . . .
H28 H 0.2476 1.0859 0.1285 0.052 Uiso 1 1 calc R U . . .
C29 C 0.2091(3) 1.0433(3) 0.20460(13) 0.0333(7) Uani 1 1 d . . . . .
H29 H 0.2128 1.1226 0.2197 0.040 Uiso 1 1 calc R U . . .
C30 C 0.1864(3) 0.9516(3) 0.23805(12) 0.0224(6) Uani 1 1 d . . . . .
C31 C 0.1515(3) 0.6793(3) 0.12834(12) 0.0290(7) Uani 1 1 d . . . . .
C32 C 0.0209(3) 0.5921(3) 0.12332(12) 0.0317(7) Uani 1 1 d . . . . .
C33 C -0.0152(4) 0.4780(3) 0.08918(14) 0.0391(8) Uani 1 1 d . . . . .
H33 H -0.1031 0.4179 0.0867 0.047 Uiso 1 1 calc R U . . .
C34 C 0.0714(4) 0.4487(3) 0.05881(14) 0.0414(9) Uani 1 1 d . . . . .
C35 C 0.2001(4) 0.5360(3) 0.06476(13) 0.0403(9) Uani 1 1 d . . . . .
H35 H 0.2613 0.5172 0.0444 0.048 Uiso 1 1 calc R U . . .
C36 C 0.2428(3) 0.6496(3) 0.09930(13) 0.0352(8) Uani 1 1 d . . . . .
C37 C -0.0820(3) 0.6214(4) 0.15006(15) 0.0402(8) Uani 1 1 d . . . . .
H37A H -0.1636 0.5778 0.1273 0.060 Uiso 1 1 calc R U . . .
H37B H -0.0559 0.7122 0.1546 0.060 Uiso 1 1 calc R U . . .
H37C H -0.0940 0.5933 0.1858 0.060 Uiso 1 1 calc R U . . .
C38 C 0.0266(4) 0.3282(4) 0.01974(16) 0.0558(11) Uani 1 1 d . . . . .
H38A H 0.0019 0.3414 -0.0160 0.084 Uiso 1 1 calc R U . . .
H38B H -0.0483 0.2632 0.0333 0.084 Uiso 1 1 calc R U . . .
H38C H 0.0969 0.3015 0.0163 0.084 Uiso 1 1 calc R U . . .
C39 C 0.3833(4) 0.7372(4) 0.10561(16) 0.0487(10) Uani 1 1 d . . . . .
H39A H 0.4317 0.6994 0.0834 0.073 Uiso 1 1 calc R U . . .
H39B H 0.4149 0.7531 0.1439 0.073 Uiso 1 1 calc R U . . .
H39C H 0.3957 0.8166 0.0937 0.073 Uiso 1 1 calc R U . . .
C40 C 0.1542(3) 0.9822(3) 0.29475(12) 0.0236(6) Uani 1 1 d . . . . .
C41 C 0.0284(3) 0.9735(3) 0.30223(13) 0.0270(7) Uani 1 1 d . . . . .
C42 C 0.0017(3) 1.0184(3) 0.35275(14) 0.0340(8) Uani 1 1 d . . . . .
H42 H -0.0828 1.0129 0.3578 0.041 Uiso 1 1 calc R U . . .
C43 C 0.0936(4) 1.0703(3) 0.39574(14) 0.0376(8) Uani 1 1 d . . . . .
C44 C 0.2162(4) 1.0770(3) 0.38783(14) 0.0373(8) Uani 1 1 d . . . . .
H44 H 0.2805 1.1122 0.4174 0.045 Uiso 1 1 calc R U . . .
C45 C 0.2475(3) 1.0339(3) 0.33808(13) 0.0291(7) Uani 1 1 d . . . . .
C46 C -0.0763(3) 0.9183(3) 0.25665(14) 0.0369(8) Uani 1 1 d . . . . .
H46A H -0.0470 0.9641 0.2257 0.055 Uiso 1 1 calc R U . . .
H46B H -0.1546 0.9251 0.2691 0.055 Uiso 1 1 calc R U . . .
H46C H -0.0956 0.8296 0.2454 0.055 Uiso 1 1 calc R U . . .
C47 C 0.0626(5) 1.1227(4) 0.44940(16) 0.0620(12) Uani 1 1 d . . . . .
H47A H 0.0611 1.2036 0.4465 0.093 Uiso 1 1 calc R U . . .
H47B H 0.1289 1.1346 0.4777 0.093 Uiso 1 1 calc R U . . .
H47C H -0.0224 1.0640 0.4589 0.093 Uiso 1 1 calc R U . . .
C48 C 0.3828(3) 1.0459(4) 0.33120(16) 0.0445(9) Uani 1 1 d . . . . .
H48A H 0.3793 0.9641 0.3157 0.067 Uiso 1 1 calc R U . . .
H48B H 0.4321 1.0742 0.3667 0.067 Uiso 1 1 calc R U . . .
H48C H 0.4252 1.1071 0.3067 0.067 Uiso 1 1 calc R U . . .
C49 C 0.1339(3) 0.6954(2) 0.35389(11) 0.0209(6) Uani 1 1 d . . . . .
C50 C 0.0646(3) 0.6900(3) 0.40717(12) 0.0264(6) Uani 1 1 d . . . . .
C51 C 0.0209(4) 0.5584(4) 0.42221(17) 0.0583(12) Uani 1 1 d . . . . .
H51A H -0.0410 0.4966 0.3935 0.087 Uiso 1 1 calc R U . . .
H51B H -0.0206 0.5541 0.4567 0.087 Uiso 1 1 calc R U . . .
H51C H 0.0963 0.5399 0.4261 0.087 Uiso 1 1 calc R U . . .
C52 C 0.1565(4) 0.7868(4) 0.45297(15) 0.0533(11) Uani 1 1 d . . . . .
H52A H 0.2322 0.7696 0.4585 0.080 Uiso 1 1 calc R U . . .
H52B H 0.1116 0.7819 0.4866 0.080 Uiso 1 1 calc R U . . .
H52C H 0.1848 0.8712 0.4432 0.080 Uiso 1 1 calc R U . . .
C53 C -0.0532(3) 0.7167(4) 0.40105(14) 0.0427(9) Uani 1 1 d . . . . .
H53A H -0.0267 0.7999 0.3902 0.064 Uiso 1 1 calc R U . . .
H53B H -0.0932 0.7146 0.4358 0.064 Uiso 1 1 calc R U . . .
H53C H -0.1159 0.6528 0.3732 0.064 Uiso 1 1 calc R U . . .
C54A C 0.5636(9) 1.1112(8) 0.1289(3) 0.061(2) Uani 0.65(3) 1 d G . P A 1
H54A H 0.5367 1.0615 0.1573 0.074 Uiso 0.65(3) 1 calc R U P A 1
C55A C 0.5705(9) 1.2320(8) 0.1360(3) 0.059(2) Uani 0.65(3) 1 d G . P A 1
H55A H 0.5482 1.2648 0.1693 0.071 Uiso 0.65(3) 1 calc R U P A 1
C56A C 0.6099(8) 1.3047(5) 0.0945(4) 0.055(2) Uani 0.65(3) 1 d G . P A 1
H56A H 0.6146 1.3872 0.0994 0.066 Uiso 0.65(3) 1 calc R U P A 1
C57A C 0.6425(7) 1.2566(9) 0.0459(3) 0.061(2) Uani 0.65(3) 1 d G . P A 1
H57A H 0.6695 1.3064 0.0175 0.074 Uiso 0.65(3) 1 calc R U P A 1
C58A C 0.6357(7) 1.1359(9) 0.0387(2) 0.059(2) Uani 0.65(3) 1 d G . P A 1
H58A H 0.6580 1.1030 0.0055 0.071 Uiso 0.65(3) 1 calc R U P A 1
C59A C 0.5963(8) 1.0631(4) 0.0803(4) 0.055(2) Uani 0.65(3) 1 d G . P A 1
H59A H 0.5916 0.9806 0.0754 0.066 Uiso 0.65(3) 1 calc R U P A 1
C54B C 0.5750(17) 1.1936(16) 0.1435(4) 0.079(5) Uani 0.35(3) 1 d G . P A 2
H54B H 0.5530 1.1944 0.1802 0.095 Uiso 0.35(3) 1 calc R U P A 2
C55B C 0.6110(14) 1.3017(10) 0.1196(7) 0.056(4) Uani 0.35(3) 1 d G . P A 2
H55B H 0.6136 1.3764 0.1400 0.067 Uiso 0.35(3) 1 calc R U P A 2
C56B C 0.6431(15) 1.3005(13) 0.0658(7) 0.071(5) Uani 0.35(3) 1 d G . P A 2
H56B H 0.6678 1.3744 0.0495 0.085 Uiso 0.35(3) 1 calc R U P A 2
C57B C 0.6393(15) 1.191(2) 0.0359(3) 0.079(5) Uani 0.35(3) 1 d G . P A 2
H57B H 0.6613 1.1904 -0.0008 0.095 Uiso 0.35(3) 1 calc R U P A 2
C58B C 0.6033(16) 1.0831(13) 0.0598(6) 0.056(4) Uani 0.35(3) 1 d G . P A 2
H58B H 0.6006 1.0085 0.0394 0.067 Uiso 0.35(3) 1 calc R U P A 2
C59B C 0.5711(19) 1.0843(10) 0.1136(6) 0.071(5) Uani 0.35(3) 1 d G . P A 2
H59B H 0.5465 1.0104 0.1299 0.085 Uiso 0.35(3) 1 calc R U P A 2
C60 C 0.4517(16) 1.437(3) 0.4505(12) 0.084(4) Uani 0.5 1 d G . P . .
H60 H 0.4319 1.3959 0.4140 0.101 Uiso 0.5 1 calc R U P . .
C61 C 0.3568(15) 1.457(3) 0.4796(13) 0.083(4) Uani 0.5 1 d G . P . .
H61 H 0.2720 1.4285 0.4629 0.099 Uiso 0.5 1 calc R U P . .
C62 C 0.3859(17) 1.517(3) 0.5331(13) 0.082(3) Uani 0.5 1 d G . P . .
H62 H 0.3210 1.5305 0.5530 0.099 Uiso 0.5 1 calc R U P . .
C63 C 0.5099(17) 1.559(3) 0.5575(12) 0.084(4) Uani 0.5 1 d G . P . .
H63 H 0.5298 1.6001 0.5940 0.101 Uiso 0.5 1 calc R U P . .
C64 C 0.6049(16) 1.539(3) 0.5284(12) 0.083(4) Uani 0.5 1 d G . P . .
H64 H 0.6897 1.5675 0.5451 0.099 Uiso 0.5 1 calc R U P . .
C65 C 0.5758(16) 1.479(3) 0.4749(12) 0.082(3) Uani 0.5 1 d G . P . .
H65 H 0.6407 1.4654 0.4550 0.099 Uiso 0.5 1 calc R U P . .
C66A C -0.2437(11) 0.7940(10) 0.0713(4) 0.068(3) Uani 0.339(3) 1 d G . P B 1
H66A H -0.2793 0.7431 0.0987 0.081 Uiso 0.339(3) 1 calc R U P B 1
C67A C -0.3205(9) 0.7813(10) 0.0251(5) 0.064(3) Uani 0.339(3) 1 d G . P B 1
H67A H -0.4087 0.7216 0.0210 0.077 Uiso 0.339(3) 1 calc R U P B 1
C68A C -0.2684(11) 0.8558(12) -0.0150(4) 0.062(3) Uani 0.339(3) 1 d G . P B 1
H68A H -0.3210 0.8471 -0.0465 0.074 Uiso 0.339(3) 1 calc R U P B 1
C69A C -0.1394(11) 0.9431(11) -0.0089(4) 0.068(3) Uani 0.339(3) 1 d G . P B 1
H69A H -0.1038 0.9940 -0.0363 0.081 Uiso 0.339(3) 1 calc R U P B 1
C70A C -0.0625(9) 0.9558(10) 0.0373(4) 0.064(3) Uani 0.339(3) 1 d G . P B 1
H70A H 0.0256 1.0155 0.0415 0.077 Uiso 0.339(3) 1 calc R U P B 1
C71A C -0.1147(10) 0.8813(11) 0.0774(4) 0.062(3) Uani 0.339(3) 1 d G . P B 1
H71A H -0.0621 0.8900 0.1089 0.074 Uiso 0.339(3) 1 calc R U P B 1
C66B C -0.2515(9) 0.8490(7) 0.0440(5) 0.074(3) Uani 0.366(3) 1 d G . P C 2
H66B H -0.1987 0.9348 0.0416 0.088 Uiso 0.366(3) 1 calc R U P C 2
C67B C -0.3265(10) 0.7685(11) -0.0015(3) 0.072(3) Uani 0.366(3) 1 d G . P C 2
H67B H -0.3249 0.7992 -0.0350 0.086 Uiso 0.366(3) 1 calc R U P C 2
C68B C -0.4038(8) 0.6431(10) 0.0019(3) 0.076(3) Uani 0.366(3) 1 d G . P C 2
H68B H -0.4551 0.5880 -0.0292 0.091 Uiso 0.366(3) 1 calc R U P C 2
C69B C -0.4062(8) 0.5982(7) 0.0510(4) 0.074(3) Uani 0.366(3) 1 d G . P C 2
H69B H -0.4591 0.5124 0.0534 0.088 Uiso 0.366(3) 1 calc R U P C 2
C70B C -0.3313(9) 0.6787(10) 0.0965(3) 0.072(3) Uani 0.366(3) 1 d G . P C 2
H70B H -0.3329 0.6480 0.1300 0.086 Uiso 0.366(3) 1 calc R U P C 2
C71B C -0.2539(8) 0.8041(9) 0.0931(4) 0.076(3) Uani 0.366(3) 1 d G . P C 2
H71B H -0.2027 0.8592 0.1242 0.091 Uiso 0.366(3) 1 calc R U P C 2
C66C C -0.1862(13) 0.9298(12) 0.0026(4) 0.068(3) Uani 0.295(3) 1 d G . P D 3
H66C H -0.1524 0.9962 -0.0185 0.081 Uiso 0.295(3) 1 calc R U P D 3
C67C C -0.3010(14) 0.8249(14) -0.0154(4) 0.064(3) Uani 0.295(3) 1 d G . P D 3
H67C H -0.3455 0.8194 -0.0488 0.077 Uiso 0.295(3) 1 calc R U P D 3
C68C C -0.3505(13) 0.7278(11) 0.0155(5) 0.062(3) Uani 0.295(3) 1 d G . P D 3
H68C H -0.4289 0.6561 0.0032 0.074 Uiso 0.295(3) 1 calc R U P D 3
C69C C -0.2853(13) 0.7357(10) 0.0644(5) 0.068(3) Uani 0.295(3) 1 d G . P D 3
H69C H -0.3191 0.6694 0.0855 0.081 Uiso 0.295(3) 1 calc R U P D 3
C70C C -0.1705(13) 0.8407(11) 0.0824(4) 0.064(3) Uani 0.295(3) 1 d G . P D 3
H70C H -0.1260 0.8461 0.1158 0.077 Uiso 0.295(3) 1 calc R U P D 3
C71C C -0.1210(11) 0.9378(11) 0.0515(5) 0.062(3) Uani 0.295(3) 1 d G . P D 3
H71C H -0.0426 1.0095 0.0638 0.074 Uiso 0.295(3) 1 calc R U P D 3

loop_
_atom_site_aniso_label
_atom_site_aniso_U_11
_atom_site_aniso_U_22
_atom_site_aniso_U_33
_atom_site_aniso_U_23
_atom_site_aniso_U_13
_atom_site_aniso_U_12
Au1 0.02760(6) 0.01891(6) 0.02465(7) 0.00058(4) -0.00167(4) 0.00931(4)
Cl1 0.0326(4) 0.0268(4) 0.0704(7) 0.0081(4) 0.0101(4) 0.0095(3)
P1 0.0269(4) 0.0199(4) 0.0223(4) 0.0014(3) 0.0003(3) 0.0141(3)
P2 0.0241(4) 0.0210(3) 0.0201(4) 0.0027(3) 0.0019(3) 0.0131(3)
P3 0.0244(4) 0.0246(4) 0.0230(4) 0.0007(3) -0.0025(3) 0.0117(3)
N1 0.0233(12) 0.0187(11) 0.0266(14) 0.0014(10) -0.0013(10) 0.0121(10)
N2 0.0282(12) 0.0221(12) 0.0192(13) 0.0039(10) 0.0055(10) 0.0166(10)
C1 0.0251(14) 0.0255(15) 0.0301(17) 0.0050(13) 0.0011(13) 0.0160(12)
C2 0.0299(16) 0.0281(16) 0.041(2) 0.0036(14) -0.0028(14) 0.0169(13)
C3 0.0299(18) 0.040(2) 0.067(3) -0.0001(19) -0.0114(18) 0.0185(15)
C4 0.038(2) 0.047(2) 0.087(3) -0.003(2) -0.008(2) 0.0318(18)
C5 0.044(2) 0.0344(19) 0.062(3) -0.0016(17) -0.0014(18) 0.0273(16)
C6 0.0314(16) 0.0244(15) 0.0392(19) 0.0016(14) -0.0006(14) 0.0172(13)
C7 0.0184(14) 0.0277(15) 0.0362(18) 0.0019(14) -0.0044(13) 0.0108(12)
C8 0.0184(14) 0.0324(16) 0.0333(18) 0.0039(14) 0.0005(13) 0.0095(12)
C9 0.0272(16) 0.0290(17) 0.044(2) 0.0105(15) 0.0017(15) 0.0087(13)
C10 0.0315(17) 0.0294(17) 0.044(2) 0.0016(16) -0.0048(15) 0.0078(14)
C11 0.0378(18) 0.0341(18) 0.0346(19) -0.0011(15) -0.0110(15) 0.0115(15)
C12 0.0288(16) 0.0320(17) 0.039(2) 0.0071(15) -0.0052(14) 0.0113(13)
C13 0.0347(18) 0.042(2) 0.041(2) 0.0083(17) 0.0056(16) 0.0118(15)
C14 0.074(3) 0.032(2) 0.063(3) 0.001(2) -0.015(2) 0.010(2)
C15 0.053(2) 0.044(2) 0.042(2) 0.0122(18) -0.0146(18) 0.0129(18)
C16 0.0337(16) 0.0203(14) 0.0375(19) 0.0000(13) -0.0045(14) 0.0198(13)
C17 0.0407(18) 0.0193(14) 0.0319(18) 0.0013(13) -0.0029(14) 0.0208(13)
C18 0.0364(17) 0.0199(15) 0.044(2) 0.0025(14) -0.0017(15) 0.0151(13)
C19 0.044(2) 0.0246(16) 0.051(2) -0.0039(16) -0.0081(17) 0.0204(15)
C20 0.060(2) 0.0339(18) 0.0304(19) -0.0039(15) -0.0087(17) 0.0315(17)
C21 0.0458(19) 0.0277(16) 0.0354(19) 0.0000(14) 0.0019(15) 0.0263(15)
C22 0.047(2) 0.0259(16) 0.038(2) 0.0050(15) 0.0004(16) 0.0170(15)
C23 0.075(3) 0.036(2) 0.043(2) -0.0129(17) -0.031(2) 0.030(2)
C24 0.054(2) 0.053(2) 0.045(2) 0.0069(19) 0.0129(19) 0.034(2)
C25 0.0222(14) 0.0222(14) 0.0232(15) 0.0057(12) 0.0042(12) 0.0122(11)
C26 0.0398(17) 0.0272(15) 0.0270(17) 0.0081(13) 0.0085(14) 0.0219(14)
C27 0.069(3) 0.042(2) 0.0240(18) 0.0141(16) 0.0166(17) 0.0313(19)
C28 0.071(3) 0.0377(19) 0.034(2) 0.0180(16) 0.0212(18) 0.0319(19)
C29 0.0469(19) 0.0229(15) 0.0369(19) 0.0100(14) 0.0128(16) 0.0197(14)
C30 0.0244(14) 0.0214(14) 0.0234(15) 0.0020(12) 0.0034(12) 0.0121(11)
C31 0.0461(19) 0.0307(16) 0.0164(15) 0.0026(13) 0.0016(13) 0.0225(15)
C32 0.0467(19) 0.0347(17) 0.0201(16) 0.0019(13) -0.0055(14) 0.0243(15)
C33 0.050(2) 0.0341(18) 0.034(2) -0.0003(15) -0.0104(16) 0.0202(16)
C34 0.071(3) 0.0343(19) 0.0265(19) -0.0027(15) -0.0064(17) 0.0320(19)
C35 0.068(3) 0.047(2) 0.0222(18) 0.0013(15) 0.0066(17) 0.041(2)
C36 0.051(2) 0.0390(19) 0.0216(17) 0.0037(14) 0.0053(15) 0.0252(16)
C37 0.043(2) 0.047(2) 0.036(2) -0.0025(17) -0.0072(16) 0.0271(17)
C38 0.092(3) 0.043(2) 0.036(2) -0.0120(18) -0.010(2) 0.038(2)
C39 0.059(2) 0.050(2) 0.040(2) -0.0014(18) 0.0151(19) 0.028(2)
C40 0.0291(15) 0.0182(13) 0.0269(16) 0.0052(12) 0.0055(13) 0.0128(12)
C41 0.0292(15) 0.0211(14) 0.0350(18) 0.0063(13) 0.0080(14) 0.0142(12)
C42 0.0399(18) 0.0282(16) 0.042(2) 0.0107(15) 0.0185(16) 0.0203(14)
C43 0.061(2) 0.0270(17) 0.0320(19) 0.0072(15) 0.0162(17) 0.0242(16)
C44 0.054(2) 0.0300(17) 0.0275(18) -0.0012(14) -0.0039(16) 0.0192(16)
C45 0.0341(17) 0.0241(15) 0.0309(18) 0.0011(13) -0.0020(14) 0.0151(13)
C46 0.0280(16) 0.0382(19) 0.049(2) 0.0070(16) 0.0033(15) 0.0179(14)
C47 0.100(4) 0.054(3) 0.039(2) 0.001(2) 0.028(2) 0.042(3)
C48 0.0299(18) 0.047(2) 0.056(2) -0.0033(19) -0.0075(17) 0.0184(16)
C49 0.0227(14) 0.0181(13) 0.0209(15) 0.0021(11) 0.0008(11) 0.0079(11)
C50 0.0314(16) 0.0294(16) 0.0219(16) 0.0048(13) 0.0027(13) 0.0161(13)
C51 0.088(3) 0.049(2) 0.055(3) 0.030(2) 0.038(2) 0.038(2)
C52 0.047(2) 0.078(3) 0.027(2) -0.013(2) -0.0007(17) 0.025(2)
C53 0.0398(19) 0.065(3) 0.033(2) 0.0122(18) 0.0120(16) 0.0307(18)
C54A 0.057(4) 0.062(6) 0.063(5) 0.006(5) 0.002(4) 0.024(4)
C55A 0.052(4) 0.072(6) 0.049(4) 0.003(4) 0.005(3) 0.023(4)
C56A 0.054(3) 0.062(4) 0.041(6) -0.002(3) 0.007(4) 0.019(3)
C57A 0.057(4) 0.062(6) 0.063(5) 0.006(5) 0.002(4) 0.024(4)
C58A 0.052(4) 0.072(6) 0.049(4) 0.003(4) 0.005(3) 0.023(4)
C59A 0.054(3) 0.062(4) 0.041(6) -0.002(3) 0.007(4) 0.019(3)
C54B 0.062(8) 0.075(13) 0.092(12) 0.009(9) -0.011(7) 0.022(9)
C55B 0.047(7) 0.082(10) 0.038(8) 0.000(7) -0.002(6) 0.029(7)
C56B 0.080(11) 0.064(7) 0.058(12) -0.018(8) -0.024(9) 0.028(7)
C57B 0.062(8) 0.075(13) 0.092(12) 0.009(9) -0.011(7) 0.022(9)
C58B 0.047(7) 0.082(10) 0.038(8) 0.000(7) -0.002(6) 0.029(7)
C59B 0.080(11) 0.064(7) 0.058(12) -0.018(8) -0.024(9) 0.028(7)
C60 0.071(11) 0.072(4) 0.080(9) 0.019(5) -0.009(8) 0.000(8)
C61 0.047(10) 0.089(5) 0.089(10) 0.037(6) -0.006(8) 0.001(8)
C62 0.075(10) 0.081(5) 0.105(9) 0.045(5) 0.037(8) 0.038(8)
C63 0.071(11) 0.072(4) 0.080(9) 0.019(5) -0.009(8) 0.000(8)
C64 0.047(10) 0.089(5) 0.089(10) 0.037(6) -0.006(8) 0.001(8)
C65 0.075(10) 0.081(5) 0.105(9) 0.045(5) 0.037(8) 0.038(8)
C66A 0.108(8) 0.083(6) 0.046(4) 0.008(4) 0.009(4) 0.073(7)
C67A 0.073(7) 0.066(6) 0.060(6) 0.000(5) 0.003(5) 0.039(6)
C68A 0.085(7) 0.073(6) 0.035(5) 0.001(4) 0.005(4) 0.044(6)
C69A 0.108(8) 0.083(6) 0.046(4) 0.008(4) 0.009(4) 0.073(7)
C70A 0.073(7) 0.066(6) 0.060(6) 0.000(5) 0.003(5) 0.039(6)
C71A 0.085(7) 0.073(6) 0.035(5) 0.001(4) 0.005(4) 0.044(6)
C66B 0.072(6) 0.067(6) 0.094(8) 0.000(6) 0.011(6) 0.044(5)
C67B 0.076(7) 0.086(8) 0.079(8) 0.023(7) 0.010(6) 0.056(6)
C68B 0.064(6) 0.079(8) 0.084(8) -0.024(6) 0.000(6) 0.041(6)
C69B 0.072(6) 0.067(6) 0.094(8) 0.000(6) 0.011(6) 0.044(5)
C70B 0.076(7) 0.086(8) 0.079(8) 0.023(7) 0.010(6) 0.056(6)
C71B 0.064(6) 0.079(8) 0.084(8) -0.024(6) 0.000(6) 0.041(6)
C66C 0.108(8) 0.083(6) 0.046(4) 0.008(4) 0.009(4) 0.073(7)
C67C 0.073(7) 0.066(6) 0.060(6) 0.000(5) 0.003(5) 0.039(6)
C68C 0.085(7) 0.073(6) 0.035(5) 0.001(4) 0.005(4) 0.044(6)
C69C 0.108(8) 0.083(6) 0.046(4) 0.008(4) 0.009(4) 0.073(7)
C70C 0.073(7) 0.066(6) 0.060(6) 0.000(5) 0.003(5) 0.039(6)
C71C 0.085(7) 0.073(6) 0.035(5) 0.001(4) 0.005(4) 0.044(6)

loop_
_atom_type_symbol
_atom_type_description
_atom_type_scat_dispersion_real
_atom_type_scat_dispersion_imag
_atom_type_scat_source
C C 0.0033 0.0016 'International Tables Vol C Tables 4.2.6.8 and 6.1.1.4'
N N 0.0061 0.0033 'International Tables Vol C Tables 4.2.6.8 and 6.1.1.4'
P P 0.1023 0.0942 'International Tables Vol C Tables 4.2.6.8 and 6.1.1.4'
Cl Cl 0.1484 0.1585 'International Tables Vol C Tables 4.2.6.8 and 6.1.1.4'
Au Au -2.0133 8.8022 'International Tables Vol C Tables 4.2.6.8 and 6.1.1.4'
H H 0.0000 0.0000 'International Tables Vol C Tables 4.2.6.8 and 6.1.1.4'

loop_
_geom_angle_atom_site_label_1
_geom_angle_atom_site_label_2
_geom_angle_atom_site_label_3
_geom_angle
P1 Au1 Cl1 171.30(3)
P1 Au1 P2 68.66(3)
Cl1 Au1 P2 111.07(3)
N2 P1 N1 98.30(11)
N2 P1 Au1 91.68(8)
N1 P1 Au1 105.23(8)
N2 P1 P2 39.40(8)
N1 P1 P2 91.71(8)
Au1 P1 P2 55.89(2)
N2 P2 C49 101.80(12)
N2 P2 Au1 91.28(8)
C49 P2 Au1 96.54(9)
N2 P2 P1 39.42(8)
C49 P2 P1 89.20(9)
Au1 P2 P1 55.45(2)
C49 P3 N1 105.88(13)
C1 N1 P3 113.79(19)
C1 N1 P1 120.31(19)
P3 N1 P1 125.43(14)
C25 N2 P2 123.34(18)
C25 N2 P1 127.39(19)
P2 N2 P1 101.18(12)
C2 C1 C6 120.3(3)
C2 C1 N1 120.3(3)
C6 C1 N1 119.3(3)
C1 C2 C3 118.0(3)
C1 C2 C7 126.3(3)
C3 C2 C7 115.6(3)
C4 C3 C2 122.2(3)
C4 C3 H3 118.9
C2 C3 H3 118.9
C3 C4 C5 119.2(3)
C3 C4 H4 120.4
C5 C4 H4 120.4
C4 C5 C6 120.8(3)
C4 C5 H5 119.6
C6 C5 H5 119.6
C5 C6 C1 119.5(3)
C5 C6 C16 119.0(3)
C1 C6 C16 121.4(3)
C12 C7 C8 119.4(3)
C12 C7 C2 120.2(3)
C8 C7 C2 119.8(3)
C9 C8 C7 119.4(3)
C9 C8 C13 119.4(3)
C7 C8 C13 121.2(3)
C10 C9 C8 121.4(3)
C10 C9 H9 119.3
C8 C9 H9 119.3
C9 C10 C11 118.3(3)
C9 C10 C14 120.4(3)
C11 C10 C14 121.2(3)
C12 C11 C10 122.0(3)
C12 C11 H11 119.0
C10 C11 H11 119.0
C11 C12 C7 119.3(3)
C11 C12 C15 118.5(3)
C7 C12 C15 122.1(3)
C8 C13 H13A 109.5
C8 C13 H13B 109.5
H13A C13 H13B 109.5
C8 C13 H13C 109.5
H13A C13 H13C 109.5
H13B C13 H13C 109.5
C10 C14 H14A 109.5
C10 C14 H14B 109.5
H14A C14 H14B 109.5
C10 C14 H14C 109.5
H14A C14 H14C 109.5
H14B C14 H14C 109.5
C12 C15 H15A 109.5
C12 C15 H15B 109.5
H15A C15 H15B 109.5
C12 C15 H15C 109.5
H15A C15 H15C 109.5
H15B C15 H15C 109.5
C17 C16 C21 119.8(3)
C17 C16 C6 121.1(3)
C21 C16 C6 119.1(3)
C16 C17 C18 119.0(3)
C16 C17 C22 121.5(3)
C18 C17 C22 119.5(3)
C17 C18 C19 121.5(3)
C17 C18 H18 119.2
C19 C18 H18 119.2
C20 C19 C18 117.8(3)
C20 C19 C23 119.8(4)
C18 C19 C23 122.3(4)
C19 C20 C21 122.1(3)
C19 C20 H20 119.0
C21 C20 H20 119.0
C20 C21 C16 119.6(3)
C20 C21 C24 118.9(3)
C16 C21 C24 121.5(3)
C17 C22 H22A 109.5
C17 C22 H22B 109.5
H22A C22 H22B 109.5
C17 C22 H22C 109.5
H22A C22 H22C 109.5
H22B C22 H22C 109.5
C19 C23 H23A 109.5
C19 C23 H23B 109.5
H23A C23 H23B 109.5
C19 C23 H23C 109.5
H23A C23 H23C 109.5
H23B C23 H23C 109.5
C21 C24 H24A 109.5
C21 C24 H24B 109.5
H24A C24 H24B 109.5
C21 C24 H24C 109.5
H24A C24 H24C 109.5
H24B C24 H24C 109.5
C30 C25 C26 119.6(3)
C30 C25 N2 119.5(2)
C26 C25 N2 120.9(2)
C27 C26 C25 118.5(3)
C27 C26 C31 116.2(3)
C25 C26 C31 124.6(3)
C28 C27 C26 121.7(3)
C28 C27 H27 119.1
C26 C27 H27 119.1
C29 C28 C27 119.5(3)
C29 C28 H28 120.3
C27 C28 H28 120.3
C28 C29 C30 121.2(3)
C28 C29 H29 119.4
C30 C29 H29 119.4
C29 C30 C25 118.9(3)
C29 C30 C40 115.9(3)
C25 C30 C40 124.9(2)
C32 C31 C36 119.6(3)
C32 C31 C26 119.3(3)
C36 C31 C26 120.6(3)
C33 C32 C31 118.7(3)
C33 C32 C37 118.9(3)
C31 C32 C37 122.2(3)
C34 C33 C32 122.7(3)
C34 C33 H33 118.7
C32 C33 H33 118.7
C33 C34 C35 117.5(3)
C33 C34 C38 120.9(4)
C35 C34 C38 121.6(3)
C34 C35 C36 122.5(3)
C34 C35 H35 118.7
C36 C35 H35 118.7
C35 C36 C31 118.8(3)
C35 C36 C39 120.0(3)
C31 C36 C39 121.2(3)
C32 C37 H37A 109.5
C32 C37 H37B 109.5
H37A C37 H37B 109.5
C32 C37 H37C 109.5
H37A C37 H37C 109.5
H37B C37 H37C 109.5
C34 C38 H38A 109.5
C34 C38 H38B 109.5
H38A C38 H38B 109.5
C34 C38 H38C 109.5
H38A C38 H38C 109.5
H38B C38 H38C 109.5
C36 C39 H39A 109.5
C36 C39 H39B 109.5
H39A C39 H39B 109.5
C36 C39 H39C 109.5
H39A C39 H39C 109.5
H39B C39 H39C 109.5
C45 C40 C41 119.4(3)
C45 C40 C30 122.1(3)
C41 C40 C30 117.9(3)
C42 C41 C40 119.0(3)
C42 C41 C46 119.4(3)
C40 C41 C46 121.6(3)
C43 C42 C41 122.0(3)
C43 C42 H42 119.0
C41 C42 H42 119.0
C42 C43 C44 118.3(3)
C42 C43 C47 120.5(3)
C44 C43 C47 121.2(4)
C45 C44 C43 121.8(3)
C45 C44 H44 119.1
C43 C44 H44 119.1
C44 C45 C40 119.5(3)
C44 C45 C48 119.8(3)
C40 C45 C48 120.7(3)
C41 C46 H46A 109.5
C41 C46 H46B 109.5
H46A C46 H46B 109.5
C41 C46 H46C 109.5
H46A C46 H46C 109.5
H46B C46 H46C 109.5
C43 C47 H47A 109.5
C43 C47 H47B 109.5
H47A C47 H47B 109.5
C43 C47 H47C 109.5
H47A C47 H47C 109.5
H47B C47 H47C 109.5
C45 C48 H48A 109.5
C45 C48 H48B 109.5
H48A C48 H48B 109.5
C45 C48 H48C 109.5
H48A C48 H48C 109.5
H48B C48 H48C 109.5
C50 C49 P3 116.5(2)
C50 C49 P2 118.6(2)
P3 C49 P2 124.89(16)
C53 C50 C52 108.0(3)
C53 C50 C51 108.7(3)
C52 C50 C51 109.6(3)
C53 C50 C49 111.8(2)
C52 C50 C49 110.3(3)
C51 C50 C49 108.4(3)
C50 C51 H51A 109.5
C50 C51 H51B 109.5
H51A C51 H51B 109.5
C50 C51 H51C 109.5
H51A C51 H51C 109.5
H51B C51 H51C 109.5
C50 C52 H52A 109.5
C50 C52 H52B 109.5
H52A C52 H52B 109.5
C50 C52 H52C 109.5
H52A C52 H52C 109.5
H52B C52 H52C 109.5
C50 C53 H53A 109.5
C50 C53 H53B 109.5
H53A C53 H53B 109.5
C50 C53 H53C 109.5
H53A C53 H53C 109.5
H53B C53 H53C 109.5
C55A C54A C59A 120.0
C55A C54A H54A 120.0
C59A C54A H54A 120.0
C56A C55A C54A 120.0
C56A C55A H55A 120.0
C54A C55A H55A 120.0
C55A C56A C57A 120.0
C55A C56A H56A 120.0
C57A C56A H56A 120.0
C58A C57A C56A 120.0
C58A C57A H57A 120.0
C56A C57A H57A 120.0
C57A C58A C59A 120.0
C57A C58A H58A 120.0
C59A C58A H58A 120.0
C58A C59A C54A 120.0
C58A C59A H59A 120.0
C54A C59A H59A 120.0
C55B C54B C59B 120.0
C55B C54B H54B 120.0
C59B C54B H54B 120.0
C54B C55B C56B 120.0
C54B C55B H55B 120.0
C56B C55B H55B 120.0
C57B C56B C55B 120.0
C57B C56B H56B 120.0
C55B C56B H56B 120.0
C56B C57B C58B 120.0
C56B C57B H57B 120.0
C58B C57B H57B 120.0
C59B C58B C57B 120.0
C59B C58B H58B 120.0
C57B C58B H58B 120.0
C58B C59B C54B 120.0
C58B C59B H59B 120.0
C54B C59B H59B 120.0
C61 C60 C65 120.0
C61 C60 H60 120.0
C65 C60 H60 120.0
C62 C61 C60 120.0
C62 C61 H61 120.0
C60 C61 H61 120.0
C61 C62 C63 120.0
C61 C62 H62 120.0
C63 C62 H62 120.0
C64 C63 C62 120.0
C64 C63 H63 120.0
C62 C63 H63 120.0
C63 C64 C65 120.0
C63 C64 H64 120.0
C65 C64 H64 120.0
C64 C65 C60 120.0
C64 C65 H65 120.0
C60 C65 H65 120.0
C67A C66A C71A 120.0
C67A C66A H66A 120.0
C71A C66A H66A 120.0
C68A C67A C66A 120.0
C68A C67A H67A 120.0
C66A C67A H67A 120.0
C67A C68A C69A 120.0
C67A C68A H68A 120.0
C69A C68A H68A 120.0
C70A C69A C68A 120.0
C70A C69A H69A 120.0
C68A C69A H69A 120.0
C69A C70A C71A 120.0
C69A C70A H70A 120.0
C71A C70A H70A 120.0
C70A C71A C66A 120.0
C70A C71A H71A 120.0
C66A C71A H71A 120.0
C67B C66B C71B 120.0
C67B C66B H66B 120.0
C71B C66B H66B 120.0
C68B C67B C66B 120.0
C68B C67B H67B 120.0
C66B C67B H67B 120.0
C67B C68B C69B 120.0
C67B C68B H68B 120.0
C69B C68B H68B 120.0
C70B C69B C68B 120.0
C70B C69B H69B 120.0
C68B C69B H69B 120.0
C71B C70B C69B 120.0
C71B C70B H70B 120.0
C69B C70B H70B 120.0
C70B C71B C66B 120.0
C70B C71B H71B 120.0
C66B C71B H71B 120.0
C67C C66C C71C 120.0
C67C C66C H66C 120.0
C71C C66C H66C 120.0
C66C C67C C68C 120.0
C66C C67C H67C 120.0
C68C C67C H67C 120.0
C69C C68C C67C 120.0
C69C C68C H68C 120.0
C67C C68C H68C 120.0
C68C C69C C70C 120.0
C68C C69C H69C 120.0
C70C C69C H69C 120.0
C71C C70C C69C 120.0
C71C C70C H70C 120.0
C69C C70C H70C 120.0
C70C C71C C66C 120.0
C70C C71C H71C 120.0
C66C C71C H71C 120.0

loop_
_geom_bond_atom_site_label_1
_geom_bond_atom_site_label_2
_geom_bond_distance
Au1 P1 2.3533(8)
Au1 Cl1 2.3608(8)
Au1 P2 2.3657(8)
P1 N2 1.723(2)
P1 N1 1.739(2)
P1 P2 2.6614(10)
P2 N2 1.722(2)
P2 C49 1.784(3)
P3 C49 1.689(3)
P3 N1 1.697(2)
N1 C1 1.463(3)
N2 C25 1.425(3)
C1 C2 1.398(4)
C1 C6 1.398(4)
C2 C3 1.398(4)
C2 C7 1.490(4)
C3 C4 1.364(5)
C3 H3 0.9500
C4 C5 1.384(5)
C4 H4 0.9500
C5 C6 1.385(4)
C5 H5 0.9500
C6 C16 1.495(4)
C7 C12 1.394(5)
C7 C8 1.401(4)
C8 C9 1.393(4)
C8 C13 1.508(5)
C9 C10 1.372(5)
C9 H9 0.9500
C10 C11 1.389(5)
C10 C14 1.505(5)
C11 C12 1.379(5)
C11 H11 0.9500
C12 C15 1.503(5)
C13 H13A 0.9800
C13 H13B 0.9800
C13 H13C 0.9800
C14 H14A 0.9800
C14 H14B 0.9800
C14 H14C 0.9800
C15 H15A 0.9800
C15 H15B 0.9800
C15 H15C 0.9800
C16 C17 1.392(4)
C16 C21 1.400(5)
C17 C18 1.396(4)
C17 C22 1.500(4)
C18 C19 1.402(5)
C18 H18 0.9500
C19 C20 1.379(5)
C19 C23 1.465(5)
C20 C21 1.382(5)
C20 H20 0.9500
C21 C24 1.517(5)
C22 H22A 0.9800
C22 H22B 0.9800
C22 H22C 0.9800
C23 H23A 0.9800
C23 H23B 0.9800
C23 H23C 0.9800
C24 H24A 0.9800
C24 H24B 0.9800
C24 H24C 0.9800
C25 C30 1.410(4)
C25 C26 1.410(4)
C26 C27 1.395(4)
C26 C31 1.492(4)
C27 C28 1.375(5)
C27 H27 0.9500
C28 C29 1.375(5)
C28 H28 0.9500
C29 C30 1.397(4)
C29 H29 0.9500
C30 C40 1.497(4)
C31 C32 1.404(5)
C31 C36 1.410(4)
C32 C33 1.394(5)
C32 C37 1.497(4)
C33 C34 1.380(5)
C33 H33 0.9500
C34 C35 1.387(5)
C34 C38 1.502(5)
C35 C36 1.388(5)
C35 H35 0.9500
C36 C39 1.491(5)
C37 H37A 0.9800
C37 H37B 0.9800
C37 H37C 0.9800
C38 H38A 0.9800
C38 H38B 0.9800
C38 H38C 0.9800
C39 H39A 0.9800
C39 H39B 0.9800
C39 H39C 0.9800
C40 C45 1.387(4)
C40 C41 1.411(4)
C41 C42 1.386(4)
C41 C46 1.503(5)
C42 C43 1.371(5)
C42 H42 0.9500
C43 C44 1.385(5)
C43 C47 1.505(5)
C44 C45 1.384(4)
C44 H44 0.9500
C45 C48 1.503(4)
C46 H46A 0.9800
C46 H46B 0.9800
C46 H46C 0.9800
C47 H47A 0.9800
C47 H47B 0.9800
C47 H47C 0.9800
C48 H48A 0.9800
C48 H48B 0.9800
C48 H48C 0.9800
C49 C50 1.545(4)
C50 C53 1.517(4)
C50 C52 1.527(5)
C50 C51 1.527(5)
C51 H51A 0.9800
C51 H51B 0.9800
C51 H51C 0.9800
C52 H52A 0.9800
C52 H52B 0.9800
C52 H52C 0.9800
C53 H53A 0.9800
C53 H53B 0.9800
C53 H53C 0.9800
C54A C55A 1.3900
C54A C59A 1.3900
C54A H54A 0.9500
C55A C56A 1.3900
C55A H55A 0.9500
C56A C57A 1.3900
C56A H56A 0.9500
C57A C58A 1.3900
C57A H57A 0.9500
C58A C59A 1.3900
C58A H58A 0.9500
C59A H59A 0.9500
C54B C55B 1.3900
C54B C59B 1.3900
C54B H54B 0.9500
C55B C56B 1.3900
C55B H55B 0.9500
C56B C57B 1.3900
C56B H56B 0.9500
C57B C58B 1.3900
C57B H57B 0.9500
C58B C59B 1.3900
C58B H58B 0.9500
C59B H59B 0.9500
C60 C61 1.3900
C60 C65 1.3900
C60 H60 0.9500
C61 C62 1.3900
C61 H61 0.9500
C62 C63 1.3900
C62 H62 0.9500
C63 C64 1.3900
C63 H63 0.9500
C64 C65 1.3900
C64 H64 0.9500
C65 H65 0.9500
C66A C67A 1.3900
C66A C71A 1.3900
C66A H66A 0.9500
C67A C68A 1.3900
C67A H67A 0.9500
C68A C69A 1.3900
C68A H68A 0.9500
C69A C70A 1.3900
C69A H69A 0.9500
C70A C71A 1.3900
C70A H70A 0.9500
C71A H71A 0.9500
C66B C67B 1.3900
C66B C71B 1.3900
C66B H66B 0.9500
C67B C68B 1.3900
C67B H67B 0.9500
C68B C69B 1.3900
C68B H68B 0.9500
C69B C70B 1.3900
C69B H69B 0.9500
C70B C71B 1.3900
C70B H70B 0.9500
C71B H71B 0.9500
C66C C67C 1.3900
C66C C71C 1.3900
C66C H66C 0.9500
C67C C68C 1.3900
C67C H67C 0.9500
C68C C69C 1.3900
C68C H68C 0.9500
C69C C70C 1.3900
C69C H69C 0.9500
C70C C71C 1.3900
C70C H70C 0.9500
C71C H71C 0.9500

loop_
_geom_torsion_atom_site_label_1
_geom_torsion_atom_site_label_2
_geom_torsion_atom_site_label_3
_geom_torsion_atom_site_label_4
_geom_torsion
C49 P3 N1 C1 -162.94(19)
C49 P3 N1 P1 9.1(2)
N2 P1 N1 C1 -149.1(2)
Au1 P1 N1 C1 116.89(19)
P2 P1 N1 C1 171.90(19)
N2 P1 N1 P3 39.34(18)
Au1 P1 N1 P3 -54.70(16)
P2 P1 N1 P3 0.32(15)
C49 P2 N2 C25 -135.5(2)
Au1 P2 N2 C25 127.6(2)
P1 P2 N2 C25 150.6(3)
C49 P2 N2 P1 73.95(14)
Au1 P2 N2 P1 -23.00(10)
N1 P1 N2 C25 128.6(2)
Au1 P1 N2 C25 -125.8(2)
P2 P1 N2 C25 -148.9(3)
N1 P1 N2 P2 -82.53(13)
Au1 P1 N2 P2 23.13(11)
P3 N1 C1 C2 -55.5(3)
P1 N1 C1 C2 132.0(3)
P3 N1 C1 C6 121.2(3)
P1 N1 C1 C6 -51.3(3)
C6 C1 C2 C3 -0.3(5)
N1 C1 C2 C3 176.4(3)
C6 C1 C2 C7 176.4(3)
N1 C1 C2 C7 -7.0(5)
C1 C2 C3 C4 -0.6(6)
C7 C2 C3 C4 -177.6(4)
C2 C3 C4 C5 1.2(7)
C3 C4 C5 C6 -0.9(7)
C4 C5 C6 C1 0.0(6)
C4 C5 C6 C16 177.5(4)
C2 C1 C6 C5 0.6(5)
N1 C1 C6 C5 -176.1(3)
C2 C1 C6 C16 -176.9(3)
N1 C1 C6 C16 6.4(4)
C1 C2 C7 C12 112.5(4)
C3 C2 C7 C12 -70.8(4)
C1 C2 C7 C8 -76.2(4)
C3 C2 C7 C8 100.5(4)
C12 C7 C8 C9 1.3(4)
C2 C7 C8 C9 -170.1(3)
C12 C7 C8 C13 -179.1(3)
C2 C7 C8 C13 9.6(4)
C7 C8 C9 C10 -2.4(5)
C13 C8 C9 C10 177.9(3)
C8 C9 C10 C11 1.4(5)
C8 C9 C10 C14 -178.4(3)
C9 C10 C11 C12 0.7(5)
C14 C10 C11 C12 -179.5(3)
C10 C11 C12 C7 -1.8(5)
C10 C11 C12 C15 177.6(3)
C8 C7 C12 C11 0.8(5)
C2 C7 C12 C11 172.1(3)
C8 C7 C12 C15 -178.7(3)
C2 C7 C12 C15 -7.4(5)
C5 C6 C16 C17 104.6(4)
C1 C6 C16 C17 -77.9(4)
C5 C6 C16 C21 -75.8(4)
C1 C6 C16 C21 101.6(4)
C21 C16 C17 C18 -5.2(4)
C6 C16 C17 C18 174.4(3)
C21 C16 C17 C22 174.5(3)
C6 C16 C17 C22 -5.9(4)
C16 C17 C18 C19 2.3(4)
C22 C17 C18 C19 -177.4(3)
C17 C18 C19 C20 1.7(5)
C17 C18 C19 C23 179.6(3)
C18 C19 C20 C21 -2.8(5)
C23 C19 C20 C21 179.2(3)
C19 C20 C21 C16 -0.1(5)
C19 C20 C21 C24 -178.8(3)
C17 C16 C21 C20 4.2(4)
C6 C16 C21 C20 -175.4(3)
C17 C16 C21 C24 -177.1(3)
C6 C16 C21 C24 3.3(4)
P2 N2 C25 C30 56.3(3)
P1 N2 C25 C30 -161.1(2)
P2 N2 C25 C26 -121.7(3)
P1 N2 C25 C26 21.0(4)
C30 C25 C26 C27 8.2(4)
N2 C25 C26 C27 -173.9(3)
C30 C25 C26 C31 -162.2(3)
N2 C25 C26 C31 15.7(4)
C25 C26 C27 C28 -2.1(5)
C31 C26 C27 C28 169.1(3)
C26 C27 C28 C29 -4.2(6)
C27 C28 C29 C30 4.4(6)
C28 C29 C30 C25 1.7(5)
C28 C29 C30 C40 -173.1(3)
C26 C25 C30 C29 -8.0(4)
N2 C25 C30 C29 174.0(3)
C26 C25 C30 C40 166.3(3)
N2 C25 C30 C40 -11.7(4)
C27 C26 C31 C32 -101.9(4)
C25 C26 C31 C32 68.7(4)
C27 C26 C31 C36 70.6(4)
C25 C26 C31 C36 -118.8(3)
C36 C31 C32 C33 -0.5(4)
C26 C31 C32 C33 172.1(3)
C36 C31 C32 C37 -175.8(3)
C26 C31 C32 C37 -3.2(4)
C31 C32 C33 C34 -2.0(5)
C37 C32 C33 C34 173.5(3)
C32 C33 C34 C35 2.5(5)
C32 C33 C34 C38 -175.9(3)
C33 C34 C35 C36 -0.5(5)
C38 C34 C35 C36 177.9(3)
C34 C35 C36 C31 -1.9(5)
C34 C35 C36 C39 177.5(3)
C32 C31 C36 C35 2.3(5)
C26 C31 C36 C35 -170.2(3)
C32 C31 C36 C39 -177.1(3)
C26 C31 C36 C39 10.4(5)
C29 C30 C40 C45 -95.4(3)
C25 C30 C40 C45 90.1(4)
C29 C30 C40 C41 75.8(3)
C25 C30 C40 C41 -98.6(3)
C45 C40 C41 C42 0.7(4)
C30 C40 C41 C42 -170.8(3)
C45 C40 C41 C46 180.0(3)
C30 C40 C41 C46 8.5(4)
C40 C41 C42 C43 -0.3(4)
C46 C41 C42 C43 -179.6(3)
C41 C42 C43 C44 -0.3(5)
C41 C42 C43 C47 177.6(3)
C42 C43 C44 C45 0.5(5)
C47 C43 C44 C45 -177.3(3)
C43 C44 C45 C40 -0.1(5)
C43 C44 C45 C48 178.7(3)
C41 C40 C45 C44 -0.5(4)
C30 C40 C45 C44 170.7(3)
C41 C40 C45 C48 -179.3(3)
C30 C40 C45 C48 -8.1(4)
N1 P3 C49 C50 157.9(2)
N1 P3 C49 P2 -19.7(2)
N2 P2 C49 C50 162.2(2)
Au1 P2 C49 C50 -105.1(2)
P1 P2 C49 C50 -160.2(2)
N2 P2 C49 P3 -20.2(2)
Au1 P2 C49 P3 72.48(18)
P1 P2 C49 P3 17.41(17)
P3 C49 C50 C53 165.9(2)
P2 C49 C50 C53 -16.2(3)
P3 C49 C50 C52 45.7(3)
P2 C49 C50 C52 -136.4(3)
P3 C49 C50 C51 -74.2(3)
P2 C49 C50 C51 103.6(3)
C59A C54A C55A C56A 0.0
C54A C55A C56A C57A 0.0
C55A C56A C57A C58A 0.0
C56A C57A C58A C59A 0.0
C57A C58A C59A C54A 0.0
C55A C54A C59A C58A 0.0
C59B C54B C55B C56B 0.0
C54B C55B C56B C57B 0.0
C55B C56B C57B C58B 0.0
C56B C57B C58B C59B 0.0
C57B C58B C59B C54B 0.0
C55B C54B C59B C58B 0.0
C65 C60 C61 C62 0.0
C60 C61 C62 C63 0.0
C61 C62 C63 C64 0.0
C62 C63 C64 C65 0.0
C63 C64 C65 C60 0.0
C61 C60 C65 C64 0.0
C71A C66A C67A C68A 0.0
C66A C67A C68A C69A 0.0
C67A C68A C69A C70A 0.0
C68A C69A C70A C71A 0.0
C69A C70A C71A C66A 0.0
C67A C66A C71A C70A 0.0
C71B C66B C67B C68B 0.0
C66B C67B C68B C69B 0.0
C67B C68B C69B C70B 0.0
C68B C69B C70B C71B 0.0
C69B C70B C71B C66B 0.0
C67B C66B C71B C70B 0.0
C71C C66C C67C C68C 0.0
C66C C67C C68C C69C 0.0
C67C C68C C69C C70C 0.0
C68C C69C C70C C71C 0.0
C69C C70C C71C C66C 0.0
C67C C66C C71C C70C 0.0
